data_2220755
loop_
_publ_author_name
'Zhao, Rengao'
'Sun, Junshan'
'Lu, Jie'
'Li, Jikun'

_publ_section_title Aquabis(2-iodoacetato-\k<i>O</i>)(1,10-phenanthroline-\k^2^<i>N</i>,<i>N</i>')copper(II)
_journal_coeditor_code CV2511
_journal_issue 2
_journal_name_full 'Acta Crystallographica Section E'
_journal_page_first m241
_journal_paper_doi 10.1107/S1600536809002682
_journal_volume 65
_journal_year 2009
_chemical_formula_iupac '[Cu (C2 H2 I O2)2 (C12 H8 N2) (H2 O)]'
_chemical_formula_moiety 'C16 H14 Cu I2 N2 O5'
_chemical_formula_sum 'C16 H14 Cu I2 N2 O5'
_chemical_formula_weight 631.63
_chemical_name_systematic
;
Aquabis(2-iodoacetato-\k<i>O</i>)(1,10-phenanthroline-
\k^2^<i>N</i>,<i>N</i>')copper(II)
;
_space_group_IT_number 2
_symmetry_cell_setting triclinic
_symmetry_space_group_name_Hall '-P 1'
_symmetry_space_group_name_H-M 'P -1'
_atom_sites_solution_hydrogens geom
_atom_sites_solution_primary direct
_atom_sites_solution_secondary difmap
_audit_creation_method SHELXL-97
_cell_angle_alpha 65.803(2)
_cell_angle_beta 65.598(2)
_cell_angle_gamma 72.451(2)
_cell_formula_units_Z 2
_cell_length_a 9.5156(11)
_cell_length_b 10.6293(12)
_cell_length_c 11.3441(13)
_cell_measurement_reflns_used 3047
_cell_measurement_temperature 273(2)
_cell_measurement_theta_max 28.084
_cell_measurement_theta_min 2.591
_cell_volume 940.94(19)
_computing_cell_refinement 'SAINT (Siemens, 1996)'
_computing_data_collection 'SMART (Siemens, 1996)'
_computing_data_reduction 'SAINT (Siemens, 1996)'
_computing_molecular_graphics 'SHELXTL (Sheldrick, 2008)'
_computing_publication_material 'SHELXTL (Sheldrick, 2008)'
_computing_structure_refinement 'SHELXL97 (Sheldrick, 2008)'
_computing_structure_solution 'SHELXS97 (Sheldrick, 2008)'
_diffrn_ambient_temperature 273(2)
_diffrn_measured_fraction_theta_full 0.992
_diffrn_measured_fraction_theta_max 0.992
_diffrn_measurement_device_type 'Bruker APEXII'
_diffrn_measurement_method '\f and \w'
_diffrn_radiation_monochromator graphite
_diffrn_radiation_source 'fine-focus sealed tube'
_diffrn_radiation_type MoK\a
_diffrn_radiation_wavelength 0.71073
_diffrn_reflns_av_R_equivalents 0.0157
_diffrn_reflns_av_sigmaI/netI 0.0277
_diffrn_reflns_limit_h_max 11
_diffrn_reflns_limit_h_min -11
_diffrn_reflns_limit_k_max 10
_diffrn_reflns_limit_k_min -12
_diffrn_reflns_limit_l_max 12
_diffrn_reflns_limit_l_min -13
_diffrn_reflns_number 4948
_diffrn_reflns_theta_full 25.05
_diffrn_reflns_theta_max 25.05
_diffrn_reflns_theta_min 2.09
_diffrn_standards_decay_% 0
_diffrn_standards_interval_count 0
_diffrn_standards_interval_time 0
_diffrn_standards_number 0
_exptl_absorpt_coefficient_mu 4.471
_exptl_absorpt_correction_T_max 0.4536
_exptl_absorpt_correction_T_min 0.3894
_exptl_absorpt_correction_type multi-scan
_exptl_absorpt_process_details '(SADABS; Sheldrick, 1996)'
_exptl_crystal_colour blue
_exptl_crystal_density_diffrn 2.229
_exptl_crystal_density_method 'not measured'
_exptl_crystal_description block
_exptl_crystal_F_000 598
_exptl_crystal_size_max 0.26
_exptl_crystal_size_mid 0.23
_exptl_crystal_size_min 0.21
_refine_diff_density_max 1.533
_refine_diff_density_min -1.683
_refine_ls_extinction_method none
_refine_ls_goodness_of_fit_ref 1.007
_refine_ls_hydrogen_treatment constr
_refine_ls_matrix_type full
_refine_ls_number_parameters 237
_refine_ls_number_reflns 3305
_refine_ls_number_restraints 3
_refine_ls_restrained_S_all 1.007
_refine_ls_R_factor_all 0.0438
_refine_ls_R_factor_gt 0.0384
_refine_ls_shift/su_max 0.000
_refine_ls_shift/su_mean 0.000
_refine_ls_structure_factor_coef Fsqd
_refine_ls_weighting_details 'calc w=1/[\s^2^(Fo^2^)+(0.056P)^2^+3.6149P] where P=(Fo^2^+2Fc^2^)/3'
_refine_ls_weighting_scheme calc
_refine_ls_wR_factor_gt 0.0993
_refine_ls_wR_factor_ref 0.1037
_reflns_number_gt 2934
_reflns_number_total 3305
_reflns_threshold_expression I>2\s(I)
_cod_data_source_file cv2511.cif
_cod_data_source_block I
_cod_depositor_comments
;
The following automatic conversions were performed:
'_symmetry_cell_setting' value 'Triclinic' changed to 'triclinic'
according to '/home/saulius/struct/CIF-dictionaries/cif_core.dic'
dictionary named 'cif_core.dic' version 2.4.1 from 2010-06-29.

Automatic conversion script
Id: cif_fix_enum 1527 2010-12-29 10:47:43Z saulius 

The following automatic conversions were performed:

'_symmetry_cell_setting' value 'Triclinic' changed to 'triclinic'
according to /home/saulius/struct/CIF-dictionaries/cif_core.dic
dictionary named 'cif_core.dic' version 2.4.1 from 2010-06-29.

Automatic conversion script
Id: cif_fix_values 1715 2011-07-08 13:25:40Z adriana 
;
_cod_database_code 2220755
_cod_database_fobs_code 2220755

loop_
_symmetry_equiv_pos_as_xyz
'x, y, z'
'-x, -y, -z'

loop_
_atom_site_type_symbol
_atom_site_label
_atom_site_fract_x
_atom_site_fract_y
_atom_site_fract_z
_atom_site_U_iso_or_equiv
_atom_site_adp_type
_atom_site_calc_flag
_atom_site_refinement_flags
_atom_site_occupancy
_atom_site_disorder_assembly
_atom_site_disorder_group
Cu Cu2 0.76967(7) 0.67482(6) 0.13753(6) 0.02670(17) Uani d . 1 . .
I I1 0.95532(7) 0.21497(5) 0.43653(6) 0.06644(19) Uani d . 1 . .
I I2 0.43146(5) 0.18948(4) 0.45215(4) 0.04345(15) Uani d . 1 . .
N N1 0.6118(5) 0.8490(4) 0.1546(4) 0.0255(9) Uani d . 1 . .
N N2 0.9024(5) 0.8189(4) -0.0095(4) 0.0280(9) Uani d . 1 . .
O O1 0.7777(4) 0.6019(4) -0.0268(4) 0.0341(9) Uani d D 1 . .
H H1C 0.8711 0.5671 -0.0635 0.031(15) Uiso d RD 1 . .
H H1B 0.7272 0.5340 0.0231 0.06(2) Uiso d RD 1 . .
O O2 0.6142(4) 0.5607(4) 0.2794(4) 0.0359(9) Uani d . 1 . .
O O3 0.6083(7) 0.4189(6) 0.1825(5) 0.0661(15) Uani d . 1 . .
O O4 0.9474(4) 0.5270(4) 0.1793(4) 0.0329(8) Uani d . 1 . .
O O5 0.8852(5) 0.6118(4) 0.3468(4) 0.0429(10) Uani d . 1 . .
C C1 0.4672(6) 0.8592(6) 0.2411(5) 0.0307(11) Uani d . 1 . .
H H1A 0.4265 0.7782 0.3029 0.037 Uiso calc R 1 . .
C C2 0.3740(7) 0.9891(6) 0.2417(6) 0.0382(13) Uani d . 1 . .
H H2 0.2725 0.9934 0.3032 0.046 Uiso calc R 1 . .
C C3 0.4311(7) 1.1090(6) 0.1529(6) 0.0382(13) Uani d . 1 . .
H H3 0.3693 1.1954 0.1536 0.046 Uiso calc R 1 . .
C C4 0.5840(6) 1.1012(5) 0.0602(6) 0.0302(11) Uani d . 1 . .
C C5 0.6710(6) 0.9677(5) 0.0657(5) 0.0241(10) Uani d . 1 . .
C C6 0.8265(6) 0.9512(5) -0.0244(5) 0.0249(10) Uani d . 1 . .
C C7 0.8936(6) 1.0689(6) -0.1235(5) 0.0305(11) Uani d . 1 . .
C C8 1.0481(7) 1.0437(6) -0.2087(6) 0.0380(13) Uani d . 1 . .
H H8 1.0990 1.1181 -0.2742 0.046 Uiso calc R 1 . .
C C9 1.1228(7) 0.9109(6) -0.1952(6) 0.0392(13) Uani d . 1 . .
H H9 1.2240 0.8936 -0.2535 0.047 Uiso calc R 1 . .
C C10 1.0475(6) 0.8002(6) -0.0934(6) 0.0356(12) Uani d . 1 . .
H H10 1.1012 0.7096 -0.0841 0.043 Uiso calc R 1 . .
C C11 0.8014(8) 1.2041(6) -0.1279(7) 0.0432(14) Uani d . 1 . .
H H11 0.8440 1.2830 -0.1935 0.052 Uiso calc R 1 . .
C C12 0.6551(7) 1.2204(6) -0.0396(6) 0.0381(13) Uani d . 1 . .
H H12 0.5997 1.3098 -0.0436 0.046 Uiso calc R 1 . .
C C13 0.5693(6) 0.4601(6) 0.2801(6) 0.0336(12) Uani d . 1 . .
C C14 0.4522(9) 0.3957(7) 0.4171(7) 0.0550(19) Uani d . 1 . .
H H14A 0.3507 0.4539 0.4228 0.066 Uiso calc R 1 . .
H H14B 0.4825 0.3950 0.4891 0.066 Uiso calc R 1 . .
C C15 0.9541(6) 0.5230(5) 0.2913(5) 0.0293(11) Uani d . 1 . .
C C16 1.0576(7) 0.3988(6) 0.3569(6) 0.0354(12) Uani d . 1 . .
H H16A 1.0700 0.4144 0.4303 0.043 Uiso calc R 1 . .
H H16B 1.1602 0.3872 0.2894 0.043 Uiso calc R 1 . .

loop_
_atom_site_aniso_label
_atom_site_aniso_U_11
_atom_site_aniso_U_22
_atom_site_aniso_U_33
_atom_site_aniso_U_12
_atom_site_aniso_U_13
_atom_site_aniso_U_23
Cu2 0.0264(3) 0.0205(3) 0.0253(3) -0.0018(2) -0.0022(3) -0.0080(2)
I1 0.0913(4) 0.0355(3) 0.0650(3) -0.0196(2) -0.0323(3) 0.0035(2)
I2 0.0464(3) 0.0329(2) 0.0460(3) -0.01190(17) -0.00496(18) -0.01484(18)
N1 0.028(2) 0.025(2) 0.022(2) -0.0010(17) -0.0070(17) -0.0096(17)
N2 0.029(2) 0.026(2) 0.026(2) -0.0039(18) -0.0058(18) -0.0100(18)
O1 0.036(2) 0.032(2) 0.0267(19) 0.0013(18) -0.0049(16) -0.0137(17)
O2 0.040(2) 0.031(2) 0.031(2) -0.0118(17) 0.0021(17) -0.0139(16)
O3 0.093(4) 0.070(3) 0.038(3) -0.050(3) 0.012(2) -0.030(2)
O4 0.034(2) 0.0286(19) 0.0270(19) 0.0040(16) -0.0075(16) -0.0095(16)
O5 0.049(2) 0.034(2) 0.044(2) -0.0013(19) -0.0081(19) -0.0224(19)
C1 0.028(3) 0.035(3) 0.024(3) -0.003(2) -0.003(2) -0.012(2)
C2 0.031(3) 0.046(3) 0.032(3) 0.003(3) -0.007(2) -0.018(3)
C3 0.036(3) 0.037(3) 0.043(3) 0.009(2) -0.019(3) -0.019(3)
C4 0.034(3) 0.027(3) 0.037(3) -0.001(2) -0.019(2) -0.013(2)
C5 0.031(3) 0.022(2) 0.025(2) -0.002(2) -0.014(2) -0.009(2)
C6 0.025(3) 0.025(3) 0.025(2) 0.000(2) -0.010(2) -0.010(2)
C7 0.035(3) 0.029(3) 0.030(3) -0.011(2) -0.013(2) -0.006(2)
C8 0.040(3) 0.042(3) 0.032(3) -0.020(3) -0.010(2) -0.005(2)
C9 0.031(3) 0.049(4) 0.032(3) -0.010(3) -0.001(2) -0.016(3)
C10 0.032(3) 0.038(3) 0.031(3) -0.002(2) -0.002(2) -0.017(2)
C11 0.055(4) 0.024(3) 0.051(4) -0.013(3) -0.025(3) -0.001(3)
C12 0.042(3) 0.025(3) 0.050(4) -0.002(2) -0.022(3) -0.010(3)
C13 0.033(3) 0.030(3) 0.031(3) -0.010(2) -0.001(2) -0.010(2)
C14 0.071(5) 0.048(4) 0.039(4) -0.034(4) 0.013(3) -0.022(3)
C15 0.029(3) 0.024(3) 0.028(3) -0.007(2) -0.002(2) -0.007(2)
C16 0.040(3) 0.034(3) 0.033(3) -0.003(2) -0.015(3) -0.010(2)

loop_
_atom_type_symbol
_atom_type_description
_atom_type_scat_dispersion_real
_atom_type_scat_dispersion_imag
_atom_type_scat_source
C C 0.0033 0.0016 'International Tables Vol C Tables 4.2.6.8 and 6.1.1.4'
H H 0.0000 0.0000 'International Tables Vol C Tables 4.2.6.8 and 6.1.1.4'
N N 0.0061 0.0033 'International Tables Vol C Tables 4.2.6.8 and 6.1.1.4'
O O 0.0106 0.0060 'International Tables Vol C Tables 4.2.6.8 and 6.1.1.4'
I I -0.4742 1.8119 'International Tables Vol C Tables 4.2.6.8 and 6.1.1.4'
Cu Cu 0.3201 1.2651 'International Tables Vol C Tables 4.2.6.8 and 6.1.1.4'

loop_
_geom_angle_atom_site_label_1
_geom_angle_atom_site_label_2
_geom_angle_atom_site_label_3
_geom_angle_site_symmetry_1
_geom_angle_site_symmetry_3
_geom_angle
_geom_angle_publ_flag
O2 Cu2 O4 . . 92.78(16) ?
O2 Cu2 N2 . . 170.83(17) ?
O4 Cu2 N2 . . 96.04(17) ?
O2 Cu2 N1 . . 89.71(17) ?
O4 Cu2 N1 . . 153.55(16) ?
N2 Cu2 N1 . . 81.29(17) ?
O2 Cu2 O1 . . 93.26(15) ?
O4 Cu2 O1 . . 92.60(14) ?
N2 Cu2 O1 . . 88.81(16) ?
N1 Cu2 O1 . . 113.56(15) ?
C1 N1 C5 . . 118.9(4) ?
C1 N1 Cu2 . . 128.7(4) ?
C5 N1 Cu2 . . 112.3(3) ?
C10 N2 C6 . . 117.8(5) ?
C10 N2 Cu2 . . 129.0(4) ?
C6 N2 Cu2 . . 113.1(3) ?
Cu2 O1 H1C . . 109.3 ?
Cu2 O1 H1B . . 99.7 ?
H1C O1 H1B . . 106.6 ?
C13 O2 Cu2 . . 130.1(3) ?
C15 O4 Cu2 . . 108.2(3) ?
N1 C1 C2 . . 121.5(5) ?
N1 C1 H1A . . 119.2 ?
C2 C1 H1A . . 119.2 ?
C3 C2 C1 . . 120.4(5) ?
C3 C2 H2 . . 119.8 ?
C1 C2 H2 . . 119.8 ?
C2 C3 C4 . . 119.3(5) ?
C2 C3 H3 . . 120.4 ?
C4 C3 H3 . . 120.4 ?
C5 C4 C3 . . 117.3(5) ?
C5 C4 C12 . . 118.6(5) ?
C3 C4 C12 . . 124.1(5) ?
N1 C5 C4 . . 122.6(5) ?
N1 C5 C6 . . 116.8(4) ?
C4 C5 C6 . . 120.6(5) ?
N2 C6 C7 . . 123.4(5) ?
N2 C6 C5 . . 116.5(4) ?
C7 C6 C5 . . 120.1(4) ?
C8 C7 C6 . . 116.6(5) ?
C8 C7 C11 . . 125.3(5) ?
C6 C7 C11 . . 118.1(5) ?
C9 C8 C7 . . 119.8(5) ?
C9 C8 H8 . . 120.1 ?
C7 C8 H8 . . 120.1 ?
C8 C9 C10 . . 119.7(5) ?
C8 C9 H9 . . 120.2 ?
C10 C9 H9 . . 120.2 ?
N2 C10 C9 . . 122.7(5) ?
N2 C10 H10 . . 118.7 ?
C9 C10 H10 . . 118.7 ?
C12 C11 C7 . . 122.0(5) ?
C12 C11 H11 . . 119.0 ?
C7 C11 H11 . . 119.0 ?
C11 C12 C4 . . 120.6(5) ?
C11 C12 H12 . . 119.7 ?
C4 C12 H12 . . 119.7 ?
O3 C13 O2 . . 126.2(5) ?
O3 C13 C14 . . 122.0(5) ?
O2 C13 C14 . . 111.7(5) ?
C13 C14 I2 . . 113.9(4) ?
C13 C14 H14A . . 108.8 ?
I2 C14 H14A . . 108.8 ?
C13 C14 H14B . . 108.8 ?
I2 C14 H14B . . 108.8 ?
H14A C14 H14B . . 107.7 ?
O5 C15 O4 . . 125.0(5) ?
O5 C15 C16 . . 118.5(5) ?
O4 C15 C16 . . 116.5(4) ?
C15 C16 I1 . . 109.7(4) ?
C15 C16 H16A . . 109.7 ?
I1 C16 H16A . . 109.7 ?
C15 C16 H16B . . 109.7 ?
I1 C16 H16B . . 109.7 ?
H16A C16 H16B . . 108.2 ?

loop_
_geom_bond_atom_site_label_1
_geom_bond_atom_site_label_2
_geom_bond_site_symmetry_2
_geom_bond_distance
_geom_bond_publ_flag
Cu2 O2 . 1.940(4) ?
Cu2 O4 . 2.000(4) ?
Cu2 O5 . 2.775(4) ?
Cu2 N2 . 2.013(4) ?
Cu2 N1 . 2.024(4) ?
Cu2 O1 . 2.261(4) ?
I1 C16 . 2.134(6) ?
I2 I2 2_656 3.6772(9) ?
I2 C14 . 2.117(6) ?
N1 C1 . 1.322(6) ?
N1 C5 . 1.357(6) ?
N2 C10 . 1.325(7) ?
N2 C6 . 1.349(6) ?
O1 H1C . 0.8500 ?
O1 H1B . 0.8500 ?
O2 C13 . 1.262(7) ?
O3 C13 . 1.230(7) ?
O4 C15 . 1.282(6) ?
O5 C15 . 1.221(6) ?
C1 C2 . 1.399(8) ?
C1 H1A . 0.9300 ?
C2 C3 . 1.359(9) ?
C2 H2 . 0.9300 ?
C3 C4 . 1.402(8) ?
C3 H3 . 0.9300 ?
C4 C5 . 1.402(7) ?
C4 C12 . 1.433(8) ?
C5 C6 . 1.416(7) ?
C6 C7 . 1.404(7) ?
C7 C8 . 1.403(8) ?
C7 C11 . 1.434(8) ?
C8 C9 . 1.352(8) ?
C8 H8 . 0.9300 ?
C9 C10 . 1.394(8) ?
C9 H9 . 0.9300 ?
C10 H10 . 0.9300 ?
C11 C12 . 1.348(9) ?
C11 H11 . 0.9300 ?
C12 H12 . 0.9300 ?
C13 C14 . 1.511(8) ?
C14 H14A . 0.9700 ?
C14 H14B . 0.9700 ?
C15 C16 . 1.510(7) ?
C16 H16A . 0.9700 ?
C16 H16B . 0.9700 ?

loop_
_geom_contact_atom_site_label_1
_geom_contact_atom_site_label_2
_geom_contact_distance
_geom_contact_site_symmetry_1
_geom_contact_site_symmetry_2
_geom_contact_publ_flag
Cg1 Cg3 3.505(6) . 2_775 y
Cg1 Cg4 3.584(6) . 2_675 y
Cg2 Cg3 3.625(6) . 2_775 y
Cg2 Cg4 3.634(6) . 2_675 y
I2 I2 3.6772(9) . 2_656 y

loop_
_geom_hbond_atom_site_label_D
_geom_hbond_atom_site_label_H
_geom_hbond_atom_site_label_A
_geom_hbond_site_symmetry_A
_geom_hbond_distance_DH
_geom_hbond_distance_HA
_geom_hbond_distance_DA
_geom_hbond_angle_DHA
O1 H1B O3 . 0.85 1.84 2.639(6) 156.4
O1 H1C O4 2_765 0.85 1.97 2.785(5) 161.2
C3 H3 O1 2_675 0.93 2.44 3.240(7) 143.6
C11 H11 O5 2_775 0.93 2.71 3.508(8) 144.0
C10 H10 O3 2_765 0.93 2.68 3.431(8) 138.4
C14 H14B O2 2_666 0.97 2.59 3.436(8) 145.5
C14 H14A O5 2_666 0.97 2.64 3.219(8) 118.8
